data_7204102
loop_
_publ_author_name
'Kumagai, Hitoshi'
'Akita-Tanaka, Motoko'
'Inoue, Katsuya'
'Kurmoo, Mohamedally'

_publ_section_title
;
 Hydrothermal synthesis and characterization of a new 3D-network
 containing the versatile cis,cis-cyclohexane-1,3,5-tricarboxylate
;
_journal_issue 9
_journal_name_full 'Journal of Materials Chemistry'
_journal_page_first 2146
_journal_paper_doi 10.1039/b101531l
_journal_volume 11
_journal_year 2001
_chemical_formula_sum 'C18 H38 Ni3 O21'
_chemical_formula_weight 766.59
_space_group_IT_number 2
_symmetry_cell_setting triclinic
_symmetry_Int_Tables_number 2
_symmetry_space_group_name_Hall '-P 1'
_symmetry_space_group_name_H-M 'P -1'
_audit_creation_date 'Tue Feb 28 14:46:55 2001'
_audit_creation_method 'from TEXRAY.INF file'
_cell_angle_alpha 108.598(3)
_cell_angle_beta 92.300(3)
_cell_angle_gamma 109.814(3)
_cell_formula_units_Z 1
_cell_length_a 7.694(1)
_cell_length_b 9.210(1)
_cell_length_c 10.764(2)
_cell_measurement_reflns_used 0
_cell_measurement_temperature 288.2
_cell_measurement_theta_max 0.0
_cell_measurement_theta_min 0.0
_cell_volume 670.66(17)
_computing_cell_refinement 'MSC/AFC Diffractometer Control'
_computing_data_collection 'MSC/AFC Diffractometer Control'
_computing_data_reduction teXsan
_computing_publication_material teXsan
_computing_structure_refinement teXsan
_computing_structure_solution SHELXS86
_diffrn_ambient_temperature 288.2
_diffrn_measurement_device 'Bruker Smart Apex'
_diffrn_orient_matrix_UB_11 0.00000
_diffrn_orient_matrix_UB_12 0.00000
_diffrn_orient_matrix_UB_13 0.00000
_diffrn_orient_matrix_UB_21 0.00000
_diffrn_orient_matrix_UB_22 0.00000
_diffrn_orient_matrix_UB_23 0.00000
_diffrn_orient_matrix_UB_31 0.00000
_diffrn_orient_matrix_UB_32 0.00000
_diffrn_orient_matrix_UB_33 0.00000
_diffrn_radiation_detector CCD
_diffrn_radiation_monochromator graphite
_diffrn_radiation_source 'rotating anode'
_diffrn_radiation_type 'Mo K\a'
_diffrn_radiation_wavelength 0.7107
_diffrn_reflns_av_R_equivalents 1.90
_diffrn_reflns_av_sigmaI/netI 0.029
_diffrn_reflns_limit_h_max 9
_diffrn_reflns_limit_h_min -9
_diffrn_reflns_limit_k_max 12
_diffrn_reflns_limit_k_min -11
_diffrn_reflns_limit_l_max 14
_diffrn_reflns_limit_l_min -14
_diffrn_reflns_number 3986
_diffrn_reflns_reduction_process 'Lp corrections applied'
_diffrn_reflns_theta_max 0.00
_diffrn_reflns_theta_min 0.00
_diffrn_standards_decay_% 0.00
_diffrn_standards_interval_count 0
_diffrn_standards_number 0
_exptl_absorpt_coefficient_mu 2.181
_exptl_absorpt_correction_type none
_exptl_crystal_colour green
_exptl_crystal_density_diffrn 1.898
_exptl_crystal_density_meas ?
_exptl_crystal_description prism
_exptl_crystal_F_000 398.00
_exptl_crystal_size_max 0.200
_exptl_crystal_size_mid 0.200
_exptl_crystal_size_min 0.050
_refine_diff_density_max 1.04
_refine_diff_density_min -0.73
_refine_ls_extinction_method none
_refine_ls_goodness_of_fit_all 4.113
_refine_ls_goodness_of_fit_obs 4.378
_refine_ls_hydrogen_treatment noref
_refine_ls_matrix_type full
_refine_ls_number_constraints 0
_refine_ls_number_parameters 196
_refine_ls_number_reflns 2503
_refine_ls_number_restraints 0
_refine_ls_R_factor_all 0.0527
_refine_ls_R_factor_obs 0.0483
_refine_ls_shift/esd_max 0.1386
_refine_ls_shift/esd_mean 0.0042
_refine_ls_structure_factor_coef F
_refine_ls_weighting_details 'w = 1/[\s^2^(Fo) + 0.00002|Fo|^2^]'
_refine_ls_weighting_scheme calc
_refine_ls_wR_factor_all 0.0611
_refine_ls_wR_factor_obs 0.0605
_reflns_number_observed 2503
_reflns_number_total 2866
_reflns_observed_criterion >3.0sigma(I)
_cod_data_source_file b101531l.txt
_cod_data_source_block Ni(1_3_5-cyclo)
_cod_depositor_comments
;
The following automatic conversions were performed:

'_refine_ls_weighting_scheme' value 'w = 1/[\s^2^(Fo) +
0.00002|Fo|^2^]' was changed to 'calc'. New tag
'_refine_ls_weighting_details' was created. The value of the new tag
was set to 'w = 1/[\s^2^(Fo) + 0.00002|Fo|^2^]'.

Automatic conversion script
Id: cif_fix_values 3143 2015-03-26 13:38:13Z robertas 
;
_cod_original_cell_volume 670.6(2)
_cod_original_sg_symbol_H-M 'P -1       '
_cod_original_formula_sum 'C18 H38 O21 Ni3 '
_cod_database_code 7204102

loop_
_symmetry_equiv_pos_as_xyz
'   +x,   +y,   +z'
'   -x,   -y,   -z'

loop_
_atom_site_aniso_label
_atom_site_aniso_U_11
_atom_site_aniso_U_22
_atom_site_aniso_U_33
_atom_site_aniso_U_12
_atom_site_aniso_U_13
_atom_site_aniso_U_23
Ni(1) 0.0211(5) 0.0120(4) 0.0130(4) 0.0076(4) 0.0040(4) 0.0045(3)
Ni(2) 0.0184(4) 0.0164(3) 0.0108(3) 0.0059(3) 0.0028(2) 0.0046(3)
O(1) 0.030(2) 0.032(2) 0.022(2) 0.019(2) 0.011(2) 0.017(2)
O(2) 0.024(2) 0.024(2) 0.013(2) 0.001(2) 0.003(1) 0.010(1)
O(3) 0.027(2) 0.017(2) 0.018(2) 0.008(2) 0.006(1) 0.006(1)
O(4) 0.021(2) 0.019(2) 0.029(2) 0.006(2) 0.004(2) 0.005(2)
O(5) 0.035(2) 0.027(2) 0.047(2) 0.016(2) 0.009(2) 0.018(2)
O(6) 0.026(2) 0.014(2) 0.027(2) 0.009(2) 0.005(2) 0.002(1)
O(7) 0.086(4) 0.099(4) 0.017(2) 0.078(4) 0.014(2) 0.016(2)
O(8) 0.035(2) 0.033(2) 0.013(2) 0.018(2) 0.002(2) 0.005(2)
O(9) 0.084(5) 0.064(4) 0.182(8) 0.028(4) 0.048(5) 0.044(5)
O(10) 0.103(7) 0.176(9) 0.186(9) 0.091(7) 0.043(6) 0.030(7)
O(11) 0.23(2) 0.28(2) 0.055(7) 0.24(2) 0.056(10) 0.08(1)
C(1) 0.026(3) 0.012(2) 0.011(2) 0.005(2) 0.005(2) 0.003(2)
C(2) 0.025(3) 0.016(2) 0.013(2) 0.006(2) 0.003(2) 0.007(2)
C(3) 0.032(3) 0.014(2) 0.014(2) 0.008(2) 0.004(2) 0.004(2)
C(4) 0.028(3) 0.016(2) 0.011(2) 0.007(2) 0.003(2) 0.005(2)
C(5) 0.030(3) 0.016(2) 0.017(2) 0.009(2) 0.007(2) 0.009(2)
C(6) 0.023(3) 0.015(2) 0.015(2) 0.006(2) 0.004(2) 0.006(2)
C(7) 0.029(3) 0.016(2) 0.013(2) 0.008(2) 0.004(2) 0.005(2)
C(8) 0.032(3) 0.022(3) 0.015(2) 0.013(2) 0.005(2) 0.008(2)
C(9) 0.025(3) 0.020(3) 0.015(2) 0.010(2) 0.005(2) 0.008(2)

loop_
_atom_site_label
_atom_site_fract_x
_atom_site_fract_y
_atom_site_fract_z
_atom_site_U_iso_or_equiv
_atom_site_thermal_displace_type
_atom_site_calc_flag
_atom_site_calc_attached_atom
_atom_site_occupancy
_atom_site_refinement_flags
Ni1 0.5000 0.0000 0.0000 0.0149(2) Uani d . 0.50 S
Ni2 0.14973(9) 0.13415(7) 0.12783(6) 0.0154(2) Uani d . 1.00 .
O1 0.3949(5) 0.0900(4) -0.1272(3) 0.024(1) Uani d . 1.00 .
O2 0.1092(5) 0.0517(4) -0.0763(3) 0.0217(9) Uani d . 1.00 .
O3 0.2850(5) -0.0291(4) 0.1198(3) 0.0207(9) Uani d . 1.00 .
O4 0.3965(5) 0.3173(4) 0.1555(4) 0.0244(10) Uani d . 1.00 .
O5 0.0203(6) 0.2989(5) 0.1244(4) 0.034(1) Uani d . 1.00 .
O6 0.3605(5) -0.2353(4) -0.1252(3) 0.0231(10) Uani d . 1.00 .
O7 0.3633(7) 0.1003(6) 0.3743(4) 0.056(2) Uani d . 1.00 .
O8 0.1473(5) 0.1891(4) 0.3238(3) 0.027(1) Uani d . 1.00 .
O9 0.7953(9) 0.3469(7) 0.8319(8) 0.108(3) Uani d . 1.00 .
O10 0.735(1) 0.254(1) 0.5625(10) 0.152(4) Uani d . 1.00 .
O11 0.962(2) 0.404(2) 0.426(1) 0.143(8) Uani d . 0.50 .
C1 0.2401(7) 0.1014(5) -0.1412(4) 0.017(1) Uani d . 1.00 .
C2 0.2009(7) 0.1891(6) -0.2319(4) 0.018(1) Uani d . 1.00 .
C3 0.2545(7) 0.1278(6) -0.3703(5) 0.021(1) Uani d . 1.00 .
C4 0.2192(7) 0.2275(6) -0.4505(4) 0.019(1) Uani d . 1.00 .
C5 0.3461(7) 0.4112(6) -0.3818(5) 0.020(1) Uani d . 1.00 .
C6 0.2969(7) 0.4786(6) -0.2429(5) 0.018(1) Uani d . 1.00 .
C7 0.3164(7) 0.3749(6) -0.1596(5) 0.020(1) Uani d . 1.00 .
C8 0.2472(8) 0.1655(6) 0.4054(5) 0.022(1) Uani d . 1.00 .
C9 0.5662(7) 0.3436(6) 0.1689(5) 0.019(1) Uani d . 1.00 .
H1 0.3829 0.1419 -0.3610 0.0245 Uiso calc . 1.00 .
H2 0.1799 0.0140 -0.4146 0.0245 Uiso calc . 1.00 .
H3 0.4737 0.4217 -0.3733 0.0239 Uiso calc . 1.00 .
H4 0.3272 0.4723 -0.4341 0.0239 Uiso calc . 1.00 .
H5 0.2738 0.4113 -0.0779 0.0237 Uiso calc . 1.00 .
H6 0.4445 0.3901 -0.1424 0.0237 Uiso calc . 1.00 .
H7 0.1954 -0.1388 0.0829 0.0244 Uiso calc . 1.00 .
H8 0.3390 -0.0090 0.2072 0.0244 Uiso calc . 1.00 .
H9 0.0623 0.3911 0.2064 0.0408 Uiso calc . 1.00 .
H10 0.0543 0.3396 0.0537 0.0408 Uiso calc . 1.00 .

loop_
_atom_type_symbol
_atom_type_oxidation_number
_atom_type_number_in_cell
_atom_type_scat_dispersion_real
_atom_type_scat_dispersion_imag
_atom_type_scat_source
O 0 21 0.011 0.006
;International Tables for Crystallography
(1992, Vol. C, Tables 4.2.6.8 and 6.1.1.1)
;
C 0 18 0.003 0.002
;International Tables for Crystallography
(1992, Vol. C, Tables 4.2.6.8 and 6.1.1.1)
;
H 0 38 0.000 0.000
;International Tables for Crystallography
(1992, Vol. C, Table 6.1.1.2)
;
Ni 0 3 0.339 1.112
;International Tables for Crystallography
(1992, Vol. C, Tables 4.2.6.8 and 6.1.1.1)
;

loop_
_geom_angle_atom_site_label_1
_geom_angle_atom_site_label_2
_geom_angle_atom_site_label_3
_geom_angle
_geom_angle_site_symmetry_1
_geom_angle_site_symmetry_2
_geom_angle_site_symmetry_3
_geom_angle_publ_flag
O(1) Ni(1) O(1) 180.0 1_555 1_555 2_655 yes
O(1) Ni(1) O(3) 100.0(1) 1_555 1_555 1_555 yes
O(1) Ni(1) O(3) 80.0(1) 1_555 1_555 2_655 yes
O(1) Ni(1) O(6) 90.9(1) 1_555 1_555 1_555 yes
O(1) Ni(1) O(6) 89.1(1) 1_555 1_555 2_655 yes
O(1) Ni(1) O(3) 80.0(1) 2_655 1_555 1_555 yes
O(1) Ni(1) O(3) 100.0(1) 2_655 1_555 2_655 yes
O(1) Ni(1) O(6) 89.1(1) 2_655 1_555 1_555 yes
O(1) Ni(1) O(6) 90.9(1) 2_655 1_555 2_655 yes
O(3) Ni(1) O(3) 180.0 1_555 1_555 2_655 yes
O(3) Ni(1) O(6) 89.4(1) 1_555 1_555 1_555 yes
O(3) Ni(1) O(6) 90.6(1) 1_555 1_555 2_655 yes
O(3) Ni(1) O(6) 90.6(1) 2_655 1_555 1_555 yes
O(3) Ni(1) O(6) 89.4(1) 2_655 1_555 2_655 yes
O(6) Ni(1) O(6) 180.0 1_555 1_555 2_655 yes
O(2) Ni(2) O(2) 77.2(1) 1_555 1_555 2_555 yes
O(2) Ni(2) O(3) 88.2(1) 1_555 1_555 1_555 yes
O(2) Ni(2) O(4) 96.1(1) 1_555 1_555 1_555 yes
O(2) Ni(2) O(5) 88.5(1) 1_555 1_555 1_555 yes
O(2) Ni(2) O(8) 170.8(1) 1_555 1_555 1_555 yes
O(2) Ni(2) O(3) 92.2(1) 2_555 1_555 1_555 yes
O(2) Ni(2) O(4) 172.7(1) 2_555 1_555 1_555 yes
O(2) Ni(2) O(5) 89.0(1) 2_555 1_555 1_555 yes
O(2) Ni(2) O(8) 93.6(1) 2_555 1_555 1_555 yes
O(3) Ni(2) O(4) 90.4(1) 1_555 1_555 1_555 yes
O(3) Ni(2) O(5) 176.3(1) 1_555 1_555 1_555 yes
O(3) Ni(2) O(8) 92.9(1) 1_555 1_555 1_555 yes
O(4) Ni(2) O(5) 88.0(1) 1_555 1_555 1_555 yes
O(4) Ni(2) O(8) 93.0(2) 1_555 1_555 1_555 yes
O(5) Ni(2) O(8) 90.6(1) 1_555 1_555 1_555 yes
Ni(1) O(1) C(1) 129.5(3) 1_555 1_555 1_555 yes
Ni(2) O(2) Ni(2) 102.8(1) 1_555 1_555 2_555 yes
Ni(2) O(2) C(1) 122.2(3) 1_555 1_555 1_555 yes
Ni(2) O(2) C(1) 134.3(3) 2_555 1_555 1_555 yes
Ni(1) O(3) Ni(2) 111.4(1) 1_555 1_555 1_555 yes
Ni(1) O(3) H(7) 109.0(2) 1_555 1_555 1_555 no
Ni(1) O(3) H(8) 109.2(3) 1_555 1_555 1_555 no
Ni(2) O(3) H(7) 108.7(3) 1_555 1_555 1_555 no
Ni(2) O(3) H(8) 108.9(2) 1_555 1_555 1_555 no
H(7) O(3) H(8) 109.6(3) 1_555 1_555 1_555 no
Ni(2) O(4) C(9) 140.1(3) 1_555 1_555 1_555 yes
Ni(2) O(5) H(9) 109.7(3) 1_555 1_555 1_555 no
Ni(2) O(5) H(10) 109.6(3) 1_555 1_555 1_555 no
H(9) O(5) H(10) 108.0(4) 1_555 1_555 1_555 no
Ni(1) O(6) C(9) 125.3(3) 1_555 1_555 2_655 yes
Ni(2) O(8) C(8) 127.3(3) 1_555 1_555 1_555 yes
O(1) C(1) O(2) 123.5(4) 1_555 1_555 1_555 yes
O(1) C(1) C(2) 120.1(4) 1_555 1_555 1_555 yes
O(2) C(1) C(2) 116.3(4) 1_555 1_555 1_555 yes
C(1) C(2) C(3) 112.7(4) 1_555 1_555 1_555 yes
C(1) C(2) C(7) 106.3(4) 1_555 1_555 1_555 yes
C(3) C(2) C(7) 110.5(4) 1_555 1_555 1_555 yes
C(2) C(3) C(4) 108.8(4) 1_555 1_555 1_555 yes
C(2) C(3) H(1) 109.7(4) 1_555 1_555 1_555 no
C(2) C(3) H(2) 109.6(4) 1_555 1_555 1_555 no
C(4) C(3) H(1) 109.8(4) 1_555 1_555 1_555 no
C(4) C(3) H(2) 109.6(4) 1_555 1_555 1_555 no
H(1) C(3) H(2) 109.4(5) 1_555 1_555 1_555 no
C(3) C(4) C(5) 109.7(4) 1_555 1_555 1_555 yes
C(3) C(4) C(8) 113.5(4) 1_555 1_555 1_554 yes
C(5) C(4) C(8) 110.2(4) 1_555 1_555 1_554 yes
C(4) C(5) C(6) 109.5(4) 1_555 1_555 1_555 yes
C(4) C(5) H(3) 109.5(4) 1_555 1_555 1_555 no
C(4) C(5) H(4) 109.4(4) 1_555 1_555 1_555 no
C(6) C(5) H(3) 109.6(4) 1_555 1_555 1_555 no
C(6) C(5) H(4) 109.6(4) 1_555 1_555 1_555 no
H(3) C(5) H(4) 109.2(5) 1_555 1_555 1_555 no
C(5) C(6) C(7) 110.2(4) 1_555 1_555 1_555 yes
C(5) C(6) C(9) 109.9(4) 1_555 1_555 2_665 yes
C(7) C(6) C(9) 107.3(4) 1_555 1_555 2_665 yes
C(2) C(7) C(6) 112.1(4) 1_555 1_555 1_555 yes
C(2) C(7) H(5) 108.7(4) 1_555 1_555 1_555 no
C(2) C(7) H(6) 108.8(4) 1_555 1_555 1_555 no
C(6) C(7) H(5) 108.9(4) 1_555 1_555 1_555 no
C(6) C(7) H(6) 108.9(4) 1_555 1_555 1_555 no
H(5) C(7) H(6) 109.5(5) 1_555 1_555 1_555 no
O(7) C(8) O(8) 123.8(5) 1_555 1_555 1_555 yes
O(7) C(8) C(4) 121.1(4) 1_555 1_555 1_556 yes
O(8) C(8) C(4) 115.1(4) 1_555 1_555 1_556 yes
O(4) C(9) O(6) 125.8(5) 1_555 1_555 2_655 yes
O(4) C(9) C(6) 117.9(4) 1_555 1_555 2_665 yes
O(6) C(9) C(6) 116.3(4) 2_655 1_555 2_665 yes

loop_
_geom_bond_atom_site_label_1
_geom_bond_atom_site_label_2
_geom_bond_distance
_geom_bond_site_symmetry_1
_geom_bond_site_symmetry_2
_geom_bond_publ_flag
Ni(1) O(1) 2.075(3) 1_555 1_555 yes
Ni(1) O(1) 2.075(3) 1_555 2_655 yes
Ni(1) O(3) 2.136(3) 1_555 1_555 yes
Ni(1) O(3) 2.136(3) 1_555 2_655 yes
Ni(1) O(6) 2.027(3) 1_555 1_555 yes
Ni(1) O(6) 2.027(3) 1_555 2_655 yes
Ni(2) O(2) 2.054(3) 1_555 1_555 yes
Ni(2) O(2) 2.049(3) 1_555 2_555 yes
Ni(2) O(3) 2.083(3) 1_555 1_555 yes
Ni(2) O(4) 2.001(4) 1_555 1_555 yes
Ni(2) O(5) 2.086(4) 1_555 1_555 yes
Ni(2) O(8) 2.009(3) 1_555 1_555 yes
O(1) C(1) 1.237(6) 1_555 1_555 yes
O(2) C(1) 1.289(6) 1_555 1_555 yes
O(4) C(9) 1.238(6) 1_555 1_555 yes
O(6) C(9) 1.280(6) 1_555 2_655 yes
O(7) C(8) 1.237(6) 1_555 1_555 yes
O(8) C(8) 1.261(6) 1_555 1_555 yes
C(1) C(2) 1.530(6) 1_555 1_555 yes
C(2) C(3) 1.542(6) 1_555 1_555 yes
C(2) C(7) 1.545(6) 1_555 1_555 yes
C(3) C(4) 1.522(6) 1_555 1_555 yes
C(4) C(5) 1.545(7) 1_555 1_555 yes
C(4) C(8) 1.524(6) 1_555 1_554 yes
C(5) C(6) 1.542(6) 1_555 1_555 yes
C(6) C(7) 1.539(6) 1_555 1_555 yes
C(6) C(9) 1.535(7) 1_555 2_665 yes

loop_
_geom_contact_atom_site_label_1
_geom_contact_atom_site_label_2
_geom_contact_distance
_geom_contact_site_symmetry_1
_geom_contact_site_symmetry_2
_geom_contact_publ_flag
O(1) O(9) 3.334(7) 1_555 1_554 ?
O(3) O(9) 2.998(7) 1_555 2_656 ?
O(5) O(9) 2.951(7) 1_555 2_666 ?
O(5) O(11) 3.17(1) 1_555 1_455 ?
O(6) C(7) 3.385(6) 1_555 1_545 ?
O(6) C(5) 3.498(6) 1_555 1_545 ?
O(6) O(11) 3.55(1) 1_555 2_655 ?
O(7) C(3) 2.865(6) 1_555 1_556 ?
O(7) O(10) 3.04(1) 1_555 1_555 ?
O(7) C(5) 3.256(6) 1_555 1_556 ?
O(7) O(10) 3.39(1) 1_555 2_656 ?
O(8) O(11) 2.80(1) 1_555 1_455 ?
O(8) C(5) 3.149(6) 1_555 1_556 ?
O(9) O(10) 2.72(1) 1_555 1_555 ?
O(10) O(11) 2.64(2) 1_555 1_555 ?
O(10) O(11) 3.18(2) 1_555 2_766 ?
O(10) C(3) 3.496(10) 1_555 2_655 ?
O(11) C(6) 3.39(1) 1_555 2_665 ?
O(11) C(4) 3.42(1) 1_555 1_656 ?
O(11) C(5) 3.45(1) 1_555 2_665 ?
O(11) C(5) 3.51(1) 1_555 1_656 ?
O(11) C(8) 3.56(1) 1_555 1_655 ?
